data_1568011
loop_
_publ_author_name
'Liu, Wei-Chun'
'Gabba\"i, Fran\,cois P.'

_publ_section_title
;
 Placing gold on a \p+-surface: ligand design and impact on reactivity
;
_journal_issue 2
_journal_name_full 'Chemical Science'
_journal_page_first 277
_journal_page_last 283
_journal_paper_doi 10.1039/D2SC05574K
_journal_volume 14
_journal_year 2023
_chemical_formula_moiety '2(C37 H26 Au Cl O P), C H2 Cl2, 2(C F3 O3 S), H2 O'
_chemical_formula_sum 'C77 H56 Au2 Cl4 F6 O9 P2 S2'
_chemical_formula_weight 1901.01
_space_group_crystal_system monoclinic
_space_group_IT_number 15
_space_group_name_Hall '-C 2yc'
_space_group_name_H-M_alt 'C 1 2/c 1'
_atom_sites_solution_hydrogens mixed
_atom_sites_solution_primary iterative
_audit_creation_date 2022-02-11
_audit_creation_method
;
Olex2 1.3
(compiled 2020.11.12 svn.r5f609507 for OlexSys, GUI svn.r6272)
;
_audit_update_record
;
2022-07-18 deposited with the CCDC.	2022-11-22 downloaded from the CCDC.
;
_cell_angle_alpha 90
_cell_angle_beta 113.066(7)
_cell_angle_gamma 90
_cell_formula_units_Z 4
_cell_length_a 31.863(4)
_cell_length_b 9.1593(11)
_cell_length_c 25.398(4)
_cell_measurement_reflns_used 9248
_cell_measurement_temperature 110.0
_cell_measurement_theta_max 27.15
_cell_measurement_theta_min 2.33
_cell_volume 6819.6(16)
_computing_cell_refinement 'SAINT V8.38A (Bruker, 2018)'
_computing_data_reduction 'SAINT V8.38A (Bruker, 2018)'
_computing_molecular_graphics 'Olex2 1.3 (Dolomanov et al., 2009)'
_computing_publication_material 'Olex2 1.3 (Dolomanov et al., 2009)'
_computing_structure_refinement 'SHELXL 2018/3 (Sheldrick, 2015)'
_computing_structure_solution 'olex2.solve 1.3 (Bourhis et al., 2015)'
_diffrn_ambient_temperature 110.0
_diffrn_measured_fraction_theta_full 0.999
_diffrn_measured_fraction_theta_max 0.999
_diffrn_measurement_device_type 'Bruker APEX-II CCD'
_diffrn_measurement_method '\f and \w scans'
_diffrn_radiation_type MoK\a
_diffrn_radiation_wavelength 0.71073
_diffrn_reflns_av_R_equivalents 0.0945
_diffrn_reflns_av_unetI/netI 0.0531
_diffrn_reflns_Laue_measured_fraction_full 0.999
_diffrn_reflns_Laue_measured_fraction_max 0.999
_diffrn_reflns_limit_h_max 44
_diffrn_reflns_limit_h_min -44
_diffrn_reflns_limit_k_max 12
_diffrn_reflns_limit_k_min -12
_diffrn_reflns_limit_l_max 35
_diffrn_reflns_limit_l_min -35
_diffrn_reflns_number 92047
_diffrn_reflns_point_group_measured_fraction_full 0.999
_diffrn_reflns_point_group_measured_fraction_max 0.999
_diffrn_reflns_theta_full 25.242
_diffrn_reflns_theta_max 30.042
_diffrn_reflns_theta_min 2.330
_exptl_absorpt_coefficient_mu 4.641
_exptl_absorpt_correction_T_max 0.3812
_exptl_absorpt_correction_T_min 0.2703
_exptl_absorpt_correction_type multi-scan
_exptl_absorpt_process_details
;
SADABS-2016/2 (Bruker,2016/2) was used for absorption correction.
wR2(int) was 0.0893 before and 0.0668 after correction.
The Ratio of minimum to maximum transmission is 0.7091.
The \l/2 correction factor is Not present.
;
_exptl_crystal_colour orange
_exptl_crystal_colour_primary orange
_exptl_crystal_density_diffrn 1.852
_exptl_crystal_description block
_exptl_crystal_F_000 3728
_exptl_crystal_size_max 0.111
_exptl_crystal_size_mid 0.049
_exptl_crystal_size_min 0.042
_refine_diff_density_max 1.613
_refine_diff_density_min -2.447
_refine_diff_density_rms 0.184
_refine_ls_extinction_method none
_refine_ls_goodness_of_fit_ref 1.033
_refine_ls_hydrogen_treatment mixed
_refine_ls_matrix_type full
_refine_ls_number_parameters 502
_refine_ls_number_reflns 9982
_refine_ls_number_restraints 3
_refine_ls_restrained_S_all 1.033
_refine_ls_R_factor_all 0.0725
_refine_ls_R_factor_gt 0.0406
_refine_ls_shift/su_max 0.003
_refine_ls_shift/su_mean 0.000
_refine_ls_structure_factor_coef Fsqd
_refine_ls_weighting_details 'w=1/[\s^2^(Fo^2^)+(0.0343P)^2^+48.6787P] where P=(Fo^2^+2Fc^2^)/3'
_refine_ls_weighting_scheme calc
_refine_ls_wR_factor_gt 0.0806
_refine_ls_wR_factor_ref 0.0941
_reflns_Friedel_coverage 0.000
_reflns_number_gt 7404
_reflns_number_total 9982
_reflns_threshold_expression 'I > 2\s(I)'
_cod_data_source_file d2sc05574k2.cif
_cod_data_source_block wc_0123_1_0ma_a
_cod_depositor_comments 'Adding full bibliography for 1568005--1568011.cif.'
_cod_original_cell_volume 6819.5(16)
_cod_database_code 1568011
_shelx_shelxl_version_number 2018/3
_shelx_space_group_comment
;
The symmetry employed for this shelxl refinement is uniquely defined
by the following loop, which should always be used as a source of
symmetry information in preference to the above space-group names.
They are only intended as comments.
;
_shelx_estimated_absorpt_t_max 0.829
_shelx_estimated_absorpt_t_min 0.627
_olex2_refinement_description
;
1. Fixed Uiso
 At 1.2 times of:
  All C(H) groups, All C(H,H) groups
2. Restrained distances
 H5A-H5B
 1.73 with sigma of 0.02
 C39-Cl2 \\sim C39-Cl3
 with sigma of 0.02
 O5-H5A \\sim O5-H5B
 with sigma of 0.02
3. Others
 Fixed Sof: Cl2(0.5) Cl3(0.5) O5(0.5) H5A(0.5) H5B(0.5) C39(0.5) H39A(0.5)
 H39B(0.5)
4.a Secondary CH2 refined with riding coordinates:
 C39(H39A,H39B)
4.b Aromatic/amide H refined with riding coordinates:
 C1(H1), C2(H2), C3(H3), C4(H4), C5(H5), C6(H6), C7(H7), C8(H8), C15(H15),
 C16(H16), C19(H19), C20(H20), C27(H27), C28(H28), C29(H29), C30(H30), C31(H31),
  C33(H33), C34(H34), C35(H35), C36(H36), C37(H37)
;
_olex2_submission_special_instructions 'No special instructions were received'

loop_
_space_group_symop_operation_xyz
'x, y, z'
'-x, y, -z+1/2'
'x+1/2, y+1/2, z'
'-x+1/2, y+1/2, -z+1/2'
'-x, -y, -z'
'x, -y, z-1/2'
'-x+1/2, -y+1/2, -z'
'x+1/2, -y+1/2, z-1/2'

loop_
_atom_site_label
_atom_site_type_symbol
_atom_site_fract_x
_atom_site_fract_y
_atom_site_fract_z
_atom_site_U_iso_or_equiv
_atom_site_adp_type
_atom_site_occupancy
_atom_site_site_symmetry_order
_atom_site_calc_flag
_atom_site_refinement_flags_posn
_atom_site_refinement_flags_adp
_atom_site_refinement_flags_occupancy
_atom_site_disorder_assembly
_atom_site_disorder_group
Au1 Au 0.56000(2) 0.73807(2) 0.53349(2) 0.01840(5) Uani 1 1 d . . . . .
Cl1 Cl 0.55615(4) 0.86399(12) 0.45395(5) 0.0246(2) Uani 1 1 d . . . . .
Cl2 Cl 0.49028(15) 1.3756(3) 0.7428(5) 0.0564(16) Uani 0.5 1 d D . P A -1
Cl3 Cl 0.50667(17) 1.0690(4) 0.77186(17) 0.0702(13) Uani 0.5 1 d D . P A -1
S1 S 0.70651(4) 0.46028(16) 0.86739(6) 0.0320(3) Uani 1 1 d . . . . .
P1 P 0.55332(4) 0.61952(12) 0.60639(5) 0.0165(2) Uani 1 1 d . . . . .
F1 F 0.63867(11) 0.3326(4) 0.78597(13) 0.0445(9) Uani 1 1 d . . . . .
F2 F 0.61843(11) 0.5133(4) 0.82447(17) 0.0521(10) Uani 1 1 d . . . . .
F3 F 0.63716(10) 0.3085(3) 0.86889(13) 0.0318(7) Uani 1 1 d . . . . .
O1 O 0.69104(11) 0.5433(4) 0.55359(14) 0.0238(7) Uani 1 1 d . . . . .
O2 O 0.73031(13) 0.3238(5) 0.8746(2) 0.0508(12) Uani 1 1 d . . . . .
O3 O 0.71126(15) 0.5551(5) 0.82550(18) 0.0516(12) Uani 1 1 d . . . . .
O4 O 0.70979(13) 0.5320(5) 0.91808(17) 0.0480(11) Uani 1 1 d . . . . .
O5 O 0.7237(3) 1.2098(11) 0.4786(4) 0.055(2) Uani 0.5 1 d D . P B -1
H5A H 0.719(4) 1.295(10) 0.452(4) 0.04(4) Uiso 0.5 1 d D . P C -1
H5B H 0.756(3) 1.190(13) 0.507(3) 0.03(3) Uiso 0.5 1 d D . P D -1
C1 C 0.66149(14) 0.9231(5) 0.56995(19) 0.0205(9) Uani 1 1 d . . . . .
H1 H 0.651445 0.982950 0.593282 0.025 Uiso 1 1 calc R U . . .
C2 C 0.66867(15) 0.9832(6) 0.5253(2) 0.0258(10) Uani 1 1 d . . . . .
H2 H 0.663606 1.084580 0.517509 0.031 Uiso 1 1 calc R U . . .
C3 C 0.68364(16) 0.8952(6) 0.4903(2) 0.0283(11) Uani 1 1 d . . . . .
H3 H 0.689430 0.939152 0.459877 0.034 Uiso 1 1 calc R U . . .
C4 C 0.68997(16) 0.7479(6) 0.49930(19) 0.0266(10) Uani 1 1 d . . . . .
H4 H 0.698911 0.688413 0.474830 0.032 Uiso 1 1 calc R U . . .
C5 C 0.70124(16) 0.3291(5) 0.6072(2) 0.0267(10) Uani 1 1 d . . . . .
H5 H 0.710970 0.280736 0.580816 0.032 Uiso 1 1 calc R U . . .
C6 C 0.70060(16) 0.2583(5) 0.6535(2) 0.0302(11) Uani 1 1 d . . . . .
H6 H 0.710199 0.159294 0.659756 0.036 Uiso 1 1 calc R U . . .
C7 C 0.68595(15) 0.3285(5) 0.6928(2) 0.0241(10) Uani 1 1 d . . . . .
H7 H 0.685240 0.275629 0.724593 0.029 Uiso 1 1 calc R U . . .
C8 C 0.67281(14) 0.4712(5) 0.6856(2) 0.0206(9) Uani 1 1 d . . . . .
H8 H 0.663761 0.518028 0.712856 0.025 Uiso 1 1 calc R U . . .
C9 C 0.66360(14) 0.7022(5) 0.62928(19) 0.0186(9) Uani 1 1 d . . . . .
C10 C 0.66885(14) 0.7721(5) 0.58208(18) 0.0193(9) Uani 1 1 d . . . . .
C11 C 0.68284(15) 0.6881(5) 0.5457(2) 0.0219(9) Uani 1 1 d . . . . .
C12 C 0.67265(14) 0.5507(5) 0.63690(19) 0.0186(9) Uani 1 1 d . . . . .
C13 C 0.68724(15) 0.4754(5) 0.59870(19) 0.0211(9) Uani 1 1 d . . . . .
C14 C 0.65810(14) 0.7911(4) 0.67484(18) 0.0168(8) Uani 1 1 d . . . . .
C15 C 0.69564(14) 0.8821(5) 0.70172(19) 0.0191(9) Uani 1 1 d . . . . .
H15 H 0.716372 0.896641 0.683646 0.023 Uiso 1 1 calc R U . . .
C16 C 0.70441(15) 0.9529(5) 0.75358(19) 0.0210(9) Uani 1 1 d . . . . .
H16 H 0.730174 1.014859 0.770099 0.025 Uiso 1 1 calc R U . . .
C17 C 0.67493(15) 0.9306(5) 0.78001(19) 0.0205(9) Uani 1 1 d . . . . .
C18 C 0.60832(15) 0.8424(5) 0.7845(2) 0.0209(9) Uani 1 1 d . . . . .
C19 C 0.56798(15) 0.7679(5) 0.7641(2) 0.0225(9) Uani 1 1 d . . . . .
H19 H 0.549298 0.762465 0.785450 0.027 Uiso 1 1 calc R U . . .
C20 C 0.55520(15) 0.7002(5) 0.7109(2) 0.0206(9) Uani 1 1 d . . . . .
H20 H 0.526997 0.649074 0.696517 0.025 Uiso 1 1 calc R U . . .
C21 C 0.58085(14) 0.7020(5) 0.67718(19) 0.0188(9) Uani 1 1 d . . . . .
C22 C 0.62413(14) 0.7746(4) 0.69896(18) 0.0168(8) Uani 1 1 d . . . . .
C23 C 0.63520(14) 0.8462(5) 0.75187(19) 0.0182(9) Uani 1 1 d . . . . .
C24 C 0.67745(17) 0.9780(6) 0.8380(2) 0.0265(10) Uani 1 1 d . . . . .
H24A H 0.6818(14) 1.079(5) 0.8447(18) 0.005(10) Uiso 1 1 d . . . . .
H24B H 0.706(2) 0.935(6) 0.868(3) 0.043(17) Uiso 1 1 d . . . . .
C25 C 0.63155(19) 0.9274(7) 0.8396(2) 0.0306(11) Uani 1 1 d . . . . .
H25A H 0.635(2) 0.868(7) 0.870(3) 0.044(18) Uiso 1 1 d . . . . .
H25B H 0.614(2) 1.001(7) 0.839(3) 0.048(19) Uiso 1 1 d . . . . .
C26 C 0.56589(14) 0.4259(5) 0.61270(18) 0.0173(8) Uani 1 1 d . . . . .
C27 C 0.56867(15) 0.3495(5) 0.66143(19) 0.0215(9) Uani 1 1 d . . . . .
H27 H 0.567175 0.401031 0.693106 0.026 Uiso 1 1 calc R U . . .
C28 C 0.57359(16) 0.1991(5) 0.6641(2) 0.0259(10) Uani 1 1 d . . . . .
H28 H 0.575503 0.147676 0.697406 0.031 Uiso 1 1 calc R U . . .
C29 C 0.57570(16) 0.1240(5) 0.6178(2) 0.0251(10) Uani 1 1 d . . . . .
H29 H 0.579093 0.020837 0.619620 0.030 Uiso 1 1 calc R U . . .
C30 C 0.57293(16) 0.1978(5) 0.5691(2) 0.0242(10) Uani 1 1 d . . . . .
H30 H 0.573985 0.145328 0.537355 0.029 Uiso 1 1 calc R U . . .
C31 C 0.56857(15) 0.3494(5) 0.56663(19) 0.0200(9) Uani 1 1 d . . . . .
H31 H 0.567420 0.400565 0.533562 0.024 Uiso 1 1 calc R U . . .
C32 C 0.49268(14) 0.6271(5) 0.59217(19) 0.0191(9) Uani 1 1 d . . . . .
C33 C 0.47144(14) 0.7629(5) 0.58482(19) 0.0210(9) Uani 1 1 d . . . . .
H33 H 0.488870 0.849294 0.588598 0.025 Uiso 1 1 calc R U . . .
C34 C 0.42515(15) 0.7727(5) 0.5720(2) 0.0244(10) Uani 1 1 d . . . . .
H34 H 0.411003 0.865726 0.567757 0.029 Uiso 1 1 calc R U . . .
C35 C 0.39946(15) 0.6471(5) 0.5655(2) 0.0233(10) Uani 1 1 d . . . . .
H35 H 0.367643 0.654073 0.556479 0.028 Uiso 1 1 calc R U . . .
C36 C 0.41992(15) 0.5115(5) 0.5720(2) 0.0238(10) Uani 1 1 d . . . . .
H36 H 0.402129 0.425583 0.567384 0.029 Uiso 1 1 calc R U . . .
C37 C 0.46662(14) 0.5007(5) 0.58544(18) 0.0201(9) Uani 1 1 d . . . . .
H37 H 0.480678 0.407524 0.589979 0.024 Uiso 1 1 calc R U . . .
C38 C 0.64737(16) 0.4026(6) 0.8352(2) 0.0291(11) Uani 1 1 d . . . . .
C39 C 0.5220(4) 1.2467(10) 0.7952(7) 0.054(4) Uani 0.5 1 d D . P A -1
H39A H 0.554887 1.260604 0.804274 0.065 Uiso 0.5 1 calc R U P A -1
H39B H 0.516718 1.263450 0.830608 0.065 Uiso 0.5 1 calc R U P A -1

loop_
_atom_site_aniso_label
_atom_site_aniso_U_11
_atom_site_aniso_U_22
_atom_site_aniso_U_33
_atom_site_aniso_U_23
_atom_site_aniso_U_13
_atom_site_aniso_U_12
Au1 0.01561(7) 0.01854(8) 0.01882(8) 0.00054(7) 0.00433(6) -0.00033(7)
Cl1 0.0259(5) 0.0216(5) 0.0222(6) 0.0044(4) 0.0048(4) -0.0035(4)
Cl2 0.063(4) 0.0475(15) 0.084(5) 0.011(2) 0.056(5) 0.0121(16)
Cl3 0.080(3) 0.0383(17) 0.092(3) -0.0154(17) 0.034(3) 0.0061(18)
S1 0.0211(6) 0.0480(8) 0.0258(6) 0.0021(6) 0.0081(5) -0.0066(5)
P1 0.0136(5) 0.0168(5) 0.0175(5) -0.0009(4) 0.0042(4) -0.0005(4)
F1 0.0325(17) 0.075(3) 0.0223(16) -0.0066(16) 0.0066(13) -0.0118(17)
F2 0.0322(18) 0.046(2) 0.075(3) 0.0221(19) 0.0174(18) 0.0196(15)
F3 0.0261(15) 0.0394(17) 0.0323(16) 0.0045(14) 0.0141(12) -0.0040(13)
O1 0.0235(16) 0.0248(17) 0.0245(17) -0.0041(14) 0.0108(14) -0.0025(13)
O2 0.0195(19) 0.059(3) 0.063(3) 0.003(2) 0.0044(19) 0.0039(19)
O3 0.049(3) 0.068(3) 0.040(2) 0.007(2) 0.020(2) -0.027(2)
O4 0.033(2) 0.068(3) 0.039(2) -0.026(2) 0.0101(18) -0.017(2)
O5 0.055(6) 0.044(5) 0.060(6) 0.012(5) 0.014(5) -0.006(5)
C1 0.0139(19) 0.027(2) 0.018(2) 0.0018(18) 0.0034(16) 0.0000(17)
C2 0.019(2) 0.029(2) 0.023(2) 0.003(2) 0.0016(18) -0.0033(18)
C3 0.024(2) 0.041(3) 0.016(2) 0.006(2) 0.0035(18) -0.006(2)
C4 0.023(2) 0.039(3) 0.017(2) -0.005(2) 0.0079(17) -0.006(2)
C5 0.023(2) 0.024(2) 0.036(3) -0.009(2) 0.015(2) -0.0031(19)
C6 0.023(2) 0.021(2) 0.050(3) -0.003(2) 0.017(2) -0.0012(19)
C7 0.017(2) 0.021(2) 0.034(3) 0.004(2) 0.0099(19) 0.0030(17)
C8 0.017(2) 0.021(2) 0.024(2) 0.0014(18) 0.0087(17) 0.0021(16)
C9 0.0103(18) 0.024(2) 0.021(2) -0.0018(17) 0.0053(16) -0.0018(15)
C10 0.0147(18) 0.023(2) 0.018(2) 0.0003(18) 0.0042(15) -0.0021(16)
C11 0.015(2) 0.026(2) 0.021(2) -0.0024(19) 0.0024(17) -0.0041(17)
C12 0.0117(18) 0.021(2) 0.022(2) -0.0065(17) 0.0054(16) -0.0017(16)
C13 0.019(2) 0.022(2) 0.022(2) -0.0061(18) 0.0075(17) -0.0027(17)
C14 0.0148(18) 0.0152(19) 0.019(2) 0.0029(16) 0.0056(16) 0.0029(15)
C15 0.0140(19) 0.019(2) 0.023(2) -0.0006(18) 0.0058(17) 0.0003(16)
C16 0.016(2) 0.021(2) 0.023(2) -0.0010(18) 0.0042(17) -0.0027(16)
C17 0.019(2) 0.020(2) 0.021(2) 0.0001(18) 0.0054(17) 0.0000(16)
C18 0.020(2) 0.021(2) 0.021(2) -0.0016(18) 0.0071(17) 0.0005(17)
C19 0.021(2) 0.025(2) 0.024(2) -0.0012(19) 0.0114(17) -0.0016(18)
C20 0.0156(19) 0.022(2) 0.024(2) -0.0003(18) 0.0065(17) -0.0020(16)
C21 0.0150(19) 0.019(2) 0.020(2) -0.0004(17) 0.0051(16) 0.0033(16)
C22 0.0171(18) 0.0156(19) 0.0156(19) 0.0022(16) 0.0041(15) 0.0022(15)
C23 0.018(2) 0.017(2) 0.020(2) 0.0007(17) 0.0071(17) 0.0020(16)
C24 0.024(2) 0.034(3) 0.020(2) -0.006(2) 0.0063(19) -0.005(2)
C25 0.029(3) 0.039(3) 0.024(3) -0.007(2) 0.011(2) -0.008(2)
C26 0.0123(18) 0.020(2) 0.018(2) 0.0009(17) 0.0032(16) -0.0003(15)
C27 0.022(2) 0.026(2) 0.013(2) -0.0015(18) 0.0035(17) 0.0049(18)
C28 0.022(2) 0.024(2) 0.030(3) 0.003(2) 0.008(2) 0.0013(18)
C29 0.023(2) 0.018(2) 0.033(3) 0.002(2) 0.010(2) 0.0015(17)
C30 0.026(2) 0.021(2) 0.024(2) -0.0021(19) 0.0088(19) 0.0044(18)
C31 0.022(2) 0.019(2) 0.020(2) 0.0004(17) 0.0078(18) 0.0044(17)
C32 0.0155(19) 0.020(2) 0.018(2) -0.0013(17) 0.0030(16) 0.0007(16)
C33 0.0166(19) 0.024(2) 0.022(2) 0.0003(19) 0.0062(16) -0.0004(17)
C34 0.019(2) 0.029(2) 0.026(2) 0.001(2) 0.0096(18) 0.0055(18)
C35 0.0131(19) 0.032(3) 0.022(2) 0.0038(19) 0.0042(17) 0.0014(17)
C36 0.019(2) 0.027(2) 0.024(2) -0.0007(19) 0.0073(18) -0.0028(18)
C37 0.019(2) 0.021(2) 0.019(2) 0.0007(18) 0.0055(17) 0.0003(17)
C38 0.021(2) 0.039(3) 0.026(3) 0.007(2) 0.0069(19) 0.001(2)
C39 0.026(5) 0.043(7) 0.081(10) -0.015(7) 0.007(6) -0.008(5)

loop_
_atom_type_symbol
_atom_type_description
_atom_type_scat_dispersion_real
_atom_type_scat_dispersion_imag
_atom_type_scat_source
C C 0.0033 0.0016 'International Tables Vol C Tables 4.2.6.8 and 6.1.1.4'
H H 0.0000 0.0000 'International Tables Vol C Tables 4.2.6.8 and 6.1.1.4'
Au Au -2.0133 8.8022 'International Tables Vol C Tables 4.2.6.8 and 6.1.1.4'
Cl Cl 0.1484 0.1585 'International Tables Vol C Tables 4.2.6.8 and 6.1.1.4'
F F 0.0171 0.0103 'International Tables Vol C Tables 4.2.6.8 and 6.1.1.4'
O O 0.0106 0.0060 'International Tables Vol C Tables 4.2.6.8 and 6.1.1.4'
P P 0.1023 0.0942 'International Tables Vol C Tables 4.2.6.8 and 6.1.1.4'
S S 0.1246 0.1234 'International Tables Vol C Tables 4.2.6.8 and 6.1.1.4'

loop_
_geom_angle_atom_site_label_1
_geom_angle_atom_site_label_2
_geom_angle_atom_site_label_3
_geom_angle
_geom_angle_site_symmetry_1
_geom_angle_site_symmetry_3
_geom_angle_publ_flag
P1 Au1 Cl1 172.05(4) . . ?
O2 S1 C38 102.0(3) . . ?
O3 S1 O2 114.8(3) . . ?
O3 S1 C38 103.7(2) . . ?
O4 S1 O2 116.2(3) . . ?
O4 S1 O3 113.9(3) . . ?
O4 S1 C38 103.8(2) . . ?
C21 P1 Au1 116.81(15) . . ?
C26 P1 Au1 117.45(15) . . ?
C26 P1 C21 108.3(2) . . ?
C26 P1 C32 103.6(2) . . ?
C32 P1 Au1 104.84(15) . . ?
C32 P1 C21 104.0(2) . . ?
C13 O1 C11 120.1(4) . . ?
H5A O5 H5B 117(10) . . ?
C2 C1 H1 119.7 . . ?
C2 C1 C10 120.6(4) . . ?
C10 C1 H1 119.7 . . ?
C1 C2 H2 119.9 . . ?
C1 C2 C3 120.2(5) . . ?
C3 C2 H2 119.9 . . ?
C2 C3 H3 119.4 . . ?
C4 C3 C2 121.3(5) . . ?
C4 C3 H3 119.4 . . ?
C3 C4 H4 121.1 . . ?
C3 C4 C11 117.8(5) . . ?
C11 C4 H4 121.1 . . ?
C6 C5 H5 120.7 . . ?
C6 C5 C13 118.7(5) . . ?
C13 C5 H5 120.7 . . ?
C5 C6 H6 119.4 . . ?
C5 C6 C7 121.3(5) . . ?
C7 C6 H6 119.4 . . ?
C6 C7 H7 119.6 . . ?
C8 C7 C6 120.8(5) . . ?
C8 C7 H7 119.6 . . ?
C7 C8 H8 120.0 . . ?
C7 C8 C12 120.0(4) . . ?
C12 C8 H8 120.0 . . ?
C10 C9 C14 119.9(4) . . ?
C12 C9 C10 118.1(4) . . ?
C12 C9 C14 120.8(4) . . ?
C1 C10 C9 123.9(4) . . ?
C11 C10 C1 117.5(4) . . ?
C11 C10 C9 118.7(4) . . ?
O1 C11 C4 115.1(4) . . ?
O1 C11 C10 122.3(4) . . ?
C4 C11 C10 122.6(4) . . ?
C9 C12 C8 123.2(4) . . ?
C13 C12 C8 117.1(4) . . ?
C13 C12 C9 119.3(4) . . ?
O1 C13 C5 116.2(4) . . ?
O1 C13 C12 121.5(4) . . ?
C5 C13 C12 122.2(5) . . ?
C15 C14 C9 111.7(4) . . ?
C15 C14 C22 119.7(4) . . ?
C22 C14 C9 127.7(4) . . ?
C14 C15 H15 118.1 . . ?
C16 C15 C14 123.7(4) . . ?
C16 C15 H15 118.1 . . ?
C15 C16 H16 120.9 . . ?
C17 C16 C15 118.2(4) . . ?
C17 C16 H16 120.9 . . ?
C16 C17 C23 119.0(4) . . ?
C16 C17 C24 130.8(4) . . ?
C23 C17 C24 110.2(4) . . ?
C19 C18 C23 119.4(4) . . ?
C19 C18 C25 130.7(4) . . ?
C23 C18 C25 109.9(4) . . ?
C18 C19 H19 121.2 . . ?
C18 C19 C20 117.5(4) . . ?
C20 C19 H19 121.2 . . ?
C19 C20 H20 117.6 . . ?
C21 C20 C19 124.7(4) . . ?
C21 C20 H20 117.6 . . ?
C20 C21 P1 115.3(3) . . ?
C20 C21 C22 118.4(4) . . ?
C22 C21 P1 126.2(3) . . ?
C21 C22 C14 130.7(4) . . ?
C23 C22 C14 113.9(4) . . ?
C23 C22 C21 115.3(4) . . ?
C18 C23 C17 110.3(4) . . ?
C18 C23 C22 124.5(4) . . ?
C22 C23 C17 125.2(4) . . ?
C17 C24 H24A 114(3) . . ?
C17 C24 H24B 108(3) . . ?
C17 C24 C25 104.5(4) . . ?
H24A C24 H24B 103(4) . . ?
C25 C24 H24A 111(3) . . ?
C25 C24 H24B 117(3) . . ?
C18 C25 C24 104.7(4) . . ?
C18 C25 H25A 109(4) . . ?
C18 C25 H25B 107(4) . . ?
C24 C25 H25A 114(4) . . ?
C24 C25 H25B 112(4) . . ?
H25A C25 H25B 110(6) . . ?
C27 C26 P1 120.3(3) . . ?
C27 C26 C31 119.3(4) . . ?
C31 C26 P1 120.1(3) . . ?
C26 C27 H27 119.7 . . ?
C28 C27 C26 120.6(4) . . ?
C28 C27 H27 119.7 . . ?
C27 C28 H28 120.2 . . ?
C29 C28 C27 119.7(5) . . ?
C29 C28 H28 120.2 . . ?
C28 C29 H29 119.7 . . ?
C30 C29 C28 120.6(4) . . ?
C30 C29 H29 119.7 . . ?
C29 C30 H30 120.1 . . ?
C29 C30 C31 119.8(5) . . ?
C31 C30 H30 120.1 . . ?
C26 C31 H31 120.0 . . ?
C30 C31 C26 120.0(4) . . ?
C30 C31 H31 120.0 . . ?
C33 C32 P1 118.8(3) . . ?
C33 C32 C37 119.3(4) . . ?
C37 C32 P1 121.8(3) . . ?
C32 C33 H33 119.8 . . ?
C34 C33 C32 120.5(4) . . ?
C34 C33 H33 119.8 . . ?
C33 C34 H34 120.0 . . ?
C33 C34 C35 120.0(4) . . ?
C35 C34 H34 120.0 . . ?
C34 C35 H35 119.9 . . ?
C36 C35 C34 120.2(4) . . ?
C36 C35 H35 119.9 . . ?
C35 C36 H36 120.0 . . ?
C35 C36 C37 120.1(4) . . ?
C37 C36 H36 120.0 . . ?
C32 C37 H37 120.1 . . ?
C36 C37 C32 119.9(4) . . ?
C36 C37 H37 120.1 . . ?
F1 C38 S1 111.1(3) . . ?
F1 C38 F3 106.0(4) . . ?
F2 C38 S1 112.7(4) . . ?
F2 C38 F1 107.5(4) . . ?
F2 C38 F3 107.5(4) . . ?
F3 C38 S1 111.7(3) . . ?
Cl2 C39 H39A 109.3 . . ?
Cl2 C39 H39B 109.3 . . ?
Cl3 C39 Cl2 111.6(8) . . ?
Cl3 C39 H39A 109.3 . . ?
Cl3 C39 H39B 109.3 . . ?
H39A C39 H39B 108.0 . . ?

loop_
_geom_bond_atom_site_label_1
_geom_bond_atom_site_label_2
_geom_bond_distance
_geom_bond_site_symmetry_2
_geom_bond_publ_flag
Au1 Cl1 2.2873(12) . ?
Au1 P1 2.2274(12) . ?
Cl2 C39 1.769(12) . ?
Cl3 C39 1.736(10) . ?
S1 O2 1.437(5) . ?
S1 O3 1.426(4) . ?
S1 O4 1.412(4) . ?
S1 C38 1.814(5) . ?
P1 C21 1.827(5) . ?
P1 C26 1.812(4) . ?
P1 C32 1.822(4) . ?
F1 C38 1.335(6) . ?
F2 C38 1.325(6) . ?
F3 C38 1.340(6) . ?
O1 C11 1.351(6) . ?
O1 C13 1.350(6) . ?
O5 H5A 1.01(5) . ?
O5 H5B 1.01(5) . ?
C1 H1 0.9500 . ?
C1 C2 1.359(6) . ?
C1 C10 1.416(6) . ?
C2 H2 0.9500 . ?
C2 C3 1.414(7) . ?
C3 H3 0.9500 . ?
C3 C4 1.371(7) . ?
C4 H4 0.9500 . ?
C4 C11 1.397(7) . ?
C5 H5 0.9500 . ?
C5 C6 1.351(7) . ?
C5 C13 1.402(7) . ?
C6 H6 0.9500 . ?
C6 C7 1.411(7) . ?
C7 H7 0.9500 . ?
C7 C8 1.363(6) . ?
C8 H8 0.9500 . ?
C8 C12 1.433(6) . ?
C9 C10 1.426(6) . ?
C9 C12 1.415(6) . ?
C9 C14 1.480(6) . ?
C10 C11 1.403(6) . ?
C12 C13 1.409(6) . ?
C14 C15 1.397(6) . ?
C14 C22 1.446(6) . ?
C15 H15 0.9500 . ?
C15 C16 1.394(6) . ?
C16 H16 0.9500 . ?
C16 C17 1.367(6) . ?
C17 C23 1.415(6) . ?
C17 C24 1.507(7) . ?
C18 C19 1.365(6) . ?
C18 C23 1.405(6) . ?
C18 C25 1.517(7) . ?
C19 H19 0.9500 . ?
C19 C20 1.396(6) . ?
C20 H20 0.9500 . ?
C20 C21 1.396(6) . ?
C21 C22 1.433(6) . ?
C22 C23 1.410(6) . ?
C24 H24A 0.94(4) . ?
C24 H24B 1.02(6) . ?
C24 C25 1.550(7) . ?
C25 H25A 0.92(6) . ?
C25 H25B 0.88(7) . ?
C26 C27 1.394(6) . ?
C26 C31 1.395(6) . ?
C27 H27 0.9500 . ?
C27 C28 1.385(7) . ?
C28 H28 0.9500 . ?
C28 C29 1.385(7) . ?
C29 H29 0.9500 . ?
C29 C30 1.382(7) . ?
C30 H30 0.9500 . ?
C30 C31 1.394(6) . ?
C31 H31 0.9500 . ?
C32 C33 1.393(6) . ?
C32 C37 1.395(6) . ?
C33 H33 0.9500 . ?
C33 C34 1.383(6) . ?
C34 H34 0.9500 . ?
C34 C35 1.384(7) . ?
C35 H35 0.9500 . ?
C35 C36 1.382(7) . ?
C36 H36 0.9500 . ?
C36 C37 1.394(6) . ?
C37 H37 0.9500 . ?
C39 H39A 0.9900 . ?
C39 H39B 0.9900 . ?

loop_
_geom_torsion_atom_site_label_1
_geom_torsion_atom_site_label_2
_geom_torsion_atom_site_label_3
_geom_torsion_atom_site_label_4
_geom_torsion
_geom_torsion_site_symmetry_1
_geom_torsion_site_symmetry_2
_geom_torsion_site_symmetry_3
_geom_torsion_site_symmetry_4
_geom_torsion_publ_flag
Au1 P1 C21 C20 137.2(3) . . . . ?
Au1 P1 C21 C22 -38.6(4) . . . . ?
Au1 P1 C26 C27 170.9(3) . . . . ?
Au1 P1 C26 C31 -15.2(4) . . . . ?
Au1 P1 C32 C33 -56.3(4) . . . . ?
Au1 P1 C32 C37 120.2(4) . . . . ?
P1 C21 C22 C14 -5.9(7) . . . . ?
P1 C21 C22 C23 171.8(3) . . . . ?
P1 C26 C27 C28 173.3(3) . . . . ?
P1 C26 C31 C30 -172.5(3) . . . . ?
P1 C32 C33 C34 177.8(4) . . . . ?
P1 C32 C37 C36 -177.1(3) . . . . ?
O2 S1 C38 F1 -59.2(4) . . . . ?
O2 S1 C38 F2 -179.9(4) . . . . ?
O2 S1 C38 F3 58.9(4) . . . . ?
O3 S1 C38 F1 60.3(4) . . . . ?
O3 S1 C38 F2 -60.4(5) . . . . ?
O3 S1 C38 F3 178.5(4) . . . . ?
O4 S1 C38 F1 179.7(4) . . . . ?
O4 S1 C38 F2 58.9(4) . . . . ?
O4 S1 C38 F3 -62.2(4) . . . . ?
C1 C2 C3 C4 1.9(7) . . . . ?
C1 C10 C11 O1 179.6(4) . . . . ?
C1 C10 C11 C4 0.6(6) . . . . ?
C2 C1 C10 C9 177.7(4) . . . . ?
C2 C1 C10 C11 -1.2(6) . . . . ?
C2 C3 C4 C11 -2.4(7) . . . . ?
C3 C4 C11 O1 -177.9(4) . . . . ?
C3 C4 C11 C10 1.2(7) . . . . ?
C5 C6 C7 C8 -1.3(7) . . . . ?
C6 C5 C13 O1 176.3(4) . . . . ?
C6 C5 C13 C12 0.1(7) . . . . ?
C6 C7 C8 C12 1.6(7) . . . . ?
C7 C8 C12 C9 -173.9(4) . . . . ?
C7 C8 C12 C13 -1.1(6) . . . . ?
C8 C12 C13 O1 -175.8(4) . . . . ?
C8 C12 C13 C5 0.3(6) . . . . ?
C9 C10 C11 O1 0.7(6) . . . . ?
C9 C10 C11 C4 -178.4(4) . . . . ?
C9 C12 C13 O1 -2.7(6) . . . . ?
C9 C12 C13 C5 173.3(4) . . . . ?
C9 C14 C15 C16 -165.3(4) . . . . ?
C9 C14 C22 C21 -19.6(7) . . . . ?
C9 C14 C22 C23 162.7(4) . . . . ?
C10 C1 C2 C3 0.0(6) . . . . ?
C10 C9 C12 C8 173.9(4) . . . . ?
C10 C9 C12 C13 1.2(6) . . . . ?
C10 C9 C14 C15 -60.1(5) . . . . ?
C10 C9 C14 C22 131.3(4) . . . . ?
C11 O1 C13 C5 -173.2(4) . . . . ?
C11 O1 C13 C12 3.1(6) . . . . ?
C12 C9 C10 C1 -179.2(4) . . . . ?
C12 C9 C10 C11 -0.3(6) . . . . ?
C12 C9 C14 C15 107.5(5) . . . . ?
C12 C9 C14 C22 -61.2(6) . . . . ?
C13 O1 C11 C4 177.0(4) . . . . ?
C13 O1 C11 C10 -2.1(6) . . . . ?
C13 C5 C6 C7 0.4(7) . . . . ?
C14 C9 C10 C1 -11.3(6) . . . . ?
C14 C9 C10 C11 167.7(4) . . . . ?
C14 C9 C12 C8 6.1(6) . . . . ?
C14 C9 C12 C13 -166.5(4) . . . . ?
C14 C15 C16 C17 0.8(7) . . . . ?
C14 C22 C23 C17 1.4(6) . . . . ?
C14 C22 C23 C18 -178.0(4) . . . . ?
C15 C14 C22 C21 172.6(4) . . . . ?
C15 C14 C22 C23 -5.2(6) . . . . ?
C15 C16 C17 C23 -4.7(6) . . . . ?
C15 C16 C17 C24 173.1(5) . . . . ?
C16 C17 C23 C18 -176.9(4) . . . . ?
C16 C17 C23 C22 3.6(7) . . . . ?
C16 C17 C24 C25 175.8(5) . . . . ?
C17 C24 C25 C18 5.2(6) . . . . ?
C18 C19 C20 C21 0.6(7) . . . . ?
C19 C18 C23 C17 179.0(4) . . . . ?
C19 C18 C23 C22 -1.6(7) . . . . ?
C19 C18 C25 C24 177.1(5) . . . . ?
C19 C20 C21 P1 -174.3(4) . . . . ?
C19 C20 C21 C22 1.9(7) . . . . ?
C20 C21 C22 C14 178.3(4) . . . . ?
C20 C21 C22 C23 -3.9(6) . . . . ?
C21 P1 C26 C27 36.0(4) . . . . ?
C21 P1 C26 C31 -150.2(3) . . . . ?
C21 P1 C32 C33 66.9(4) . . . . ?
C21 P1 C32 C37 -116.6(4) . . . . ?
C21 C22 C23 C17 -176.7(4) . . . . ?
C21 C22 C23 C18 3.9(6) . . . . ?
C22 C14 C15 C16 4.4(6) . . . . ?
C23 C17 C24 C25 -6.2(6) . . . . ?
C23 C18 C19 C20 -0.8(7) . . . . ?
C23 C18 C25 C24 -2.6(6) . . . . ?
C24 C17 C23 C18 4.8(5) . . . . ?
C24 C17 C23 C22 -174.6(4) . . . . ?
C25 C18 C19 C20 179.6(5) . . . . ?
C25 C18 C23 C17 -1.3(6) . . . . ?
C25 C18 C23 C22 178.2(4) . . . . ?
C26 P1 C21 C20 -87.5(4) . . . . ?
C26 P1 C21 C22 96.7(4) . . . . ?
C26 P1 C32 C33 -179.9(4) . . . . ?
C26 P1 C32 C37 -3.5(4) . . . . ?
C26 C27 C28 C29 -0.1(7) . . . . ?
C27 C26 C31 C30 1.4(6) . . . . ?
C27 C28 C29 C30 0.0(7) . . . . ?
C28 C29 C30 C31 0.9(7) . . . . ?
C29 C30 C31 C26 -1.6(7) . . . . ?
C31 C26 C27 C28 -0.6(7) . . . . ?
C32 P1 C21 C20 22.3(4) . . . . ?
C32 P1 C21 C22 -153.6(4) . . . . ?
C32 P1 C26 C27 -74.1(4) . . . . ?
C32 P1 C26 C31 99.8(4) . . . . ?
C32 C33 C34 C35 -1.1(7) . . . . ?
C33 C32 C37 C36 -0.6(7) . . . . ?
C33 C34 C35 C36 0.4(7) . . . . ?
C34 C35 C36 C37 0.2(7) . . . . ?
C35 C36 C37 C32 -0.1(7) . . . . ?
C37 C32 C33 C34 1.2(7) . . . . ?
